data_4020982
loop_
_publ_author_name
'Paolo Sarri'
'Francesca Venturi'
'Francesco Cuda'
'Stefano Roelens'

_publ_section_title
;
 Binding of Acetylcholine and Tetramethylammonium
 to Flexible Cyclophane Receptors: Improving
 on Binding Ability by Optimizing Host's Geometry
;
_journal_name_full 'Journal of Organic Chemistry'
_journal_page_first 3654
_journal_page_last 3661
_journal_paper_doi 10.1021/jo049899j
_journal_volume 69
_journal_year 2004
_chemical_formula_moiety '(c32 h32 o4)'
_chemical_formula_sum 'C32 H32 O4'
_chemical_formula_weight 480.58
_chemical_melting_point 139.8(3)
_chemical_name_common 2,11,20,29-tetraoxa[3.3.3.3]paracyclophane
_space_group_IT_number 61
_symmetry_cell_setting orthorhombic
_symmetry_space_group_name_Hall '-P 2ac 2ab'
_symmetry_space_group_name_H-M 'P b c a'
_cell_angle_alpha 90.00
_cell_angle_beta 90.00
_cell_angle_gamma 90.00
_cell_formula_units_Z 4
_cell_length_a 8.425(5)
_cell_length_b 13.235(5)
_cell_length_c 23.159(5)
_cell_measurement_temperature 293(2)
_cell_volume 2582.3(19)
_diffrn_ambient_temperature 293(2)
_exptl_crystal_density_diffrn 1.236
_cod_depositor_comments
;
The following automatic conversions were performed:

'_chemical_melting_point' value '139.5-140' was changed to '139.8(3)'
- the average value was taken and precision was estimated.

Automatic conversion script
Id: cif_fix_values 1646 2011-03-28 12:23:43Z adriana 
;
_cod_database_code 4020982

loop_
_symmetry_equiv_pos_as_xyz
'x, y, z'
'-x+1/2, -y, z+1/2'
'x+1/2, -y+1/2, -z'
'-x, y+1/2, -z+1/2'
'-x, -y, -z'
'x-1/2, y, -z-1/2'
'-x-1/2, y-1/2, z'
'x, -y-1/2, z-1/2'

loop_
_atom_site_label
_atom_site_type_symbol
_atom_site_fract_x
_atom_site_fract_y
_atom_site_fract_z
_atom_site_U_iso_or_equiv
_atom_site_adp_type
_atom_site_occupancy
_atom_site_symmetry_multiplicity
_atom_site_calc_flag
_atom_site_refinement_flags
_atom_site_disorder_assembly
_atom_site_disorder_group
O1 O -0.0022(5) 0.2917(3) 0.38466(17) 0.0803(17) Uani 1 1 d . . .
O2 O -0.0346(5) 0.8137(3) 0.33404(17) 0.0839(17) Uani 1 1 d . . .
C3 C 0.0015(6) 0.1138(4) 0.5699(3) 0.0769(19) Uani 1 1 d . . .
C4 C 0.1165(7) 0.1814(4) 0.4835(3) 0.0832(19) Uani 1 1 d . . .
H4 H 0.2020 0.2115 0.4649 0.100 Uiso 1 1 calc R . .
C5 C 0.0752(7) 0.6477(4) 0.3273(2) 0.0727(17) Uani 1 1 d . . .
C6 C -0.1317(7) 0.0902(4) 0.5400(3) 0.0821(19) Uani 1 1 d . . .
H6 H -0.2163 0.0597 0.5590 0.098 Uiso 1 1 calc R . .
C7 C 0.0093(7) 0.4399(5) 0.3284(2) 0.0744(18) Uani 1 1 d . . .
C8 C 0.1270(7) 0.1608(4) 0.5405(2) 0.0827(19) Uani 1 1 d . . .
H8 H 0.2188 0.1780 0.5606 0.099 Uiso 1 1 calc R . .
C9 C -0.0219(7) 0.1580(4) 0.4516(3) 0.0790(19) Uani 1 1 d . . .
C10 C -0.1436(8) 0.1111(4) 0.4812(2) 0.0812(19) Uani 1 1 d . . .
H10 H -0.2355 0.0931 0.4615 0.097 Uiso 1 1 calc R . .
C11 C 0.1092(7) 0.7586(4) 0.3284(2) 0.0807(19) Uani 1 1 d . . .
H11A H 0.1789 0.7741 0.3605 0.097 Uiso 1 1 calc R . .
H11B H 0.1625 0.7781 0.2930 0.097 Uiso 1 1 calc R . .
C12 C -0.0249(7) 0.5006(5) 0.3756(3) 0.0827(19) Uani 1 1 d . . .
H12 H -0.0710 0.4718 0.4082 0.099 Uiso 1 1 calc R . .
C13 C -0.0334(9) 0.1870(4) 0.3894(2) 0.0824(19) Uani 1 1 d . . .
H13A H 0.0430 0.1490 0.3669 0.099 Uiso 1 1 calc R . .
H13B H -0.1388 0.1721 0.3749 0.099 Uiso 1 1 calc R . .
C14 C 0.0079(7) 0.6023(4) 0.3753(3) 0.083(2) Uani 1 1 d . . .
H14 H -0.0155 0.6411 0.4077 0.099 Uiso 1 1 calc R . .
C15 C 0.1140(9) 0.5887(5) 0.2820(2) 0.094(2) Uani 1 1 d . . .
H15 H 0.1636 0.6178 0.2502 0.113 Uiso 1 1 calc R . .
C16 C -0.0295(8) 0.3305(5) 0.3285(2) 0.0805(19) Uani 1 1 d . . .
H16A H -0.1398 0.3207 0.3178 0.097 Uiso 1 1 calc R . .
H16B H 0.0365 0.2953 0.3007 0.097 Uiso 1 1 calc R . .
C17 C 0.0823(10) 0.4868(5) 0.2814(2) 0.097(2) Uani 1 1 d . . .
H17 H 0.1100 0.4486 0.2492 0.116 Uiso 1 1 calc R . .
C18 C -0.0161(8) 0.9055(4) 0.3676(3) 0.087(2) Uani 1 1 d . . .
H18A H -0.1070 0.9489 0.3609 0.104 Uiso 1 1 calc R . .
H18B H 0.0777 0.9411 0.3544 0.104 Uiso 1 1 calc R . .

loop_
_atom_site_aniso_label
_atom_site_aniso_U_11
_atom_site_aniso_U_22
_atom_site_aniso_U_33
_atom_site_aniso_U_23
_atom_site_aniso_U_13
_atom_site_aniso_U_12
O1 0.111(3) 0.056(3) 0.074(3) -0.0060(14) -0.0067(18) 0.0003(18)
O2 0.094(3) 0.074(3) 0.083(3) 0.0101(18) -0.0106(19) 0.005(2)
C3 0.097(4) 0.056(3) 0.078(3) -0.006(2) -0.004(3) 0.000(3)
C4 0.091(4) 0.071(3) 0.088(4) -0.002(2) -0.004(3) -0.015(3)
C5 0.092(4) 0.063(3) 0.064(3) 0.0037(19) -0.006(3) 0.002(3)
C6 0.089(4) 0.062(3) 0.095(4) -0.002(2) 0.003(3) 0.001(3)
C7 0.090(4) 0.078(4) 0.056(3) -0.014(2) -0.009(2) 0.010(3)
C8 0.094(4) 0.070(3) 0.084(4) 0.001(2) -0.011(3) -0.009(3)
C9 0.098(4) 0.047(3) 0.092(4) -0.001(2) -0.005(3) 0.001(2)
C10 0.093(4) 0.067(3) 0.084(4) -0.001(2) -0.009(3) -0.005(3)
C11 0.099(4) 0.067(3) 0.076(3) 0.002(2) -0.003(3) 0.005(3)
C12 0.104(4) 0.068(4) 0.076(3) -0.003(2) 0.021(3) 0.001(3)
C13 0.115(4) 0.060(3) 0.072(3) -0.010(2) -0.004(3) -0.003(3)
C14 0.104(5) 0.056(4) 0.087(4) -0.004(3) 0.018(3) -0.004(3)
C15 0.130(6) 0.088(4) 0.064(3) 0.001(2) 0.010(3) 0.004(4)
C16 0.095(4) 0.071(3) 0.076(3) -0.006(3) -0.007(3) 0.003(3)
C17 0.144(6) 0.085(4) 0.060(3) -0.001(2) 0.006(3) 0.016(4)
C18 0.106(5) 0.048(4) 0.106(4) 0.005(3) -0.003(3) -0.004(3)

loop_
_geom_bond_atom_site_label_1
_geom_bond_atom_site_label_2
_geom_bond_distance
_geom_bond_site_symmetry_2
_geom_bond_publ_flag
O1 C16 1.418(7) . ?
O1 C13 1.414(6) . ?
O2 C11 1.421(7) . ?
O2 C18 1.451(7) . ?
C3 C6 1.355(8) . ?
C3 C8 1.403(8) . ?
C3 C18 1.475(9) 5_566 ?
C4 C8 1.350(8) . ?
C4 C9 1.415(8) . ?
C5 C15 1.348(7) . ?
C5 C14 1.384(8) . ?
C5 C11 1.495(7) . ?
C6 C10 1.393(8) . ?
C7 C12 1.387(8) . ?
C7 C17 1.395(9) . ?
C7 C16 1.484(9) . ?
C9 C10 1.381(8) . ?
C9 C13 1.493(8) . ?
C12 C14 1.375(8) . ?
C15 C17 1.375(9) . ?
C18 C3 1.475(9) 5_566 ?
